data_4038707
loop_
_publ_author_name
'Campbell, Molly V.'
'Iretskii, Alexei V.'
'Mosey, R. Adam'

_publ_section_title
;
 One-Pot Tandem Assembly of Amides, Amines, and Ketones: Synthesis of
 C4-Quaternary 3,4- and 1,4-Dihydroquinazolines.
;
_journal_name_full 'The Journal of organic chemistry'
_journal_paper_doi 10.1021/acs.joc.0c01308
_journal_year 2020
_chemical_formula_moiety 'C31 H28 N2 O3'
_chemical_formula_sum 'C31 H28 N2 O3'
_chemical_formula_weight 476.55
_space_group_crystal_system triclinic
_space_group_IT_number 2
_space_group_name_Hall '-P 1'
_space_group_name_H-M_alt 'P -1'
_atom_sites_solution_hydrogens geom
_atom_sites_solution_primary dual
_audit_creation_date 2020-02-04
_audit_creation_method
;
Olex2 1.3
(compiled Nov 21 2019 18:26:39 for OlexSys, GUI svn.r6003)
;
_cell_angle_alpha 69.215(2)
_cell_angle_beta 74.393(2)
_cell_angle_gamma 73.995(2)
_cell_formula_units_Z 4
_cell_length_a 10.2112(3)
_cell_length_b 15.7567(5)
_cell_length_c 17.6793(5)
_cell_measurement_reflns_used 9971
_cell_measurement_temperature 173.0
_cell_measurement_theta_max 61.533
_cell_measurement_theta_min 2.723
_cell_volume 2509.49(14)
_computing_cell_refinement 'SAINT V8.38A (?, 2016)'
_computing_data_collection 'COSMO (BRUKER, V1.61, 2009)'
_computing_data_reduction 'SAINT V8.38A (?, 2016)'
_computing_molecular_graphics
;
O. V. Dolomanov, L. J. Bourhis, R. J. Gildea, J. A. K. Howard and H. Puschmann,
OLEX2: a complete structure solution, refinement and analysis program.
J. Appl. Cryst. (2009). 42, 339-341.
;
_computing_publication_material
;
O. V. Dolomanov, L. J. Bourhis, R. J. Gildea, J. A. K. Howard and H. Puschmann,
OLEX2: a complete structure solution, refinement and analysis program.
J. Appl. Cryst. (2009). 42, 339-341.
;
_computing_structure_refinement 'SHELXL (Sheldrick, Acta Cryst. A64 2008, 112-122)'
_computing_structure_solution 'SHELXT (Sheldrick, G.M. (2015). Acta Cryst. A71, 3-8)'
_diffrn_ambient_temperature 173(1)
_diffrn_detector_area_resol_mean 8.36
_diffrn_measured_fraction_theta_full 0.969
_diffrn_measured_fraction_theta_max 0.960
_diffrn_measurement_device_type 'Bruker APEX-II CCD'
_diffrn_measurement_method '\w and \f'
_diffrn_radiation_monochromator graphite
_diffrn_radiation_type CuK\a
_diffrn_radiation_wavelength 1.54178
_diffrn_reflns_av_R_equivalents 0.0521
_diffrn_reflns_av_unetI/netI 0.0346
_diffrn_reflns_Laue_measured_fraction_full 0.969
_diffrn_reflns_Laue_measured_fraction_max 0.960
_diffrn_reflns_limit_h_max 11
_diffrn_reflns_limit_h_min -12
_diffrn_reflns_limit_k_max 18
_diffrn_reflns_limit_k_min -19
_diffrn_reflns_limit_l_max 21
_diffrn_reflns_limit_l_min -21
_diffrn_reflns_number 50784
_diffrn_reflns_point_group_measured_fraction_full 0.969
_diffrn_reflns_point_group_measured_fraction_max 0.960
_diffrn_reflns_theta_full 67.679
_diffrn_reflns_theta_max 70.191
_diffrn_reflns_theta_min 2.723
_diffrn_source 'sealed tube'
_diffrn_source_current 30.0
_diffrn_source_power 1.2
_diffrn_source_voltage 40.0
_diffrn_standards_number 0
_exptl_absorpt_coefficient_mu 0.648
_exptl_absorpt_correction_T_max 0.7533
_exptl_absorpt_correction_T_min 0.7041
_exptl_absorpt_correction_type multi-scan
_exptl_absorpt_process_details
'SADABS-2016/2 (Bruker,2016/2) was used for absorption correction. wR2(int) was 0.0599 before and 0.0536 after correction. The Ratio of minimum to maximum transmission is 0.9386. The \l/2 correction factor is Not present.'
_exptl_crystal_colour yellow
_exptl_crystal_colour_primary yellow
_exptl_crystal_density_diffrn 1.261
_exptl_crystal_description block
_exptl_crystal_F_000 1008
_exptl_crystal_recrystallization_method 'used as received'
_exptl_crystal_size_max 0.322
_exptl_crystal_size_mid 0.242
_exptl_crystal_size_min 0.066
_refine_diff_density_max 0.201
_refine_diff_density_min -0.194
_refine_diff_density_rms 0.037
_refine_ls_extinction_method none
_refine_ls_goodness_of_fit_ref 1.014
_refine_ls_hydrogen_treatment constr
_refine_ls_matrix_type full
_refine_ls_number_parameters 663
_refine_ls_number_reflns 9181
_refine_ls_number_restraints 0
_refine_ls_restrained_S_all 1.014
_refine_ls_R_factor_all 0.0607
_refine_ls_R_factor_gt 0.0412
_refine_ls_shift/su_max 0.001
_refine_ls_shift/su_mean 0.000
_refine_ls_structure_factor_coef Fsqd
_refine_ls_weighting_details 'w=1/[\s^2^(Fo^2^)+(0.0442P)^2^+0.7280P] where P=(Fo^2^+2Fc^2^)/3'
_refine_ls_weighting_scheme calc
_refine_ls_wR_factor_gt 0.0966
_refine_ls_wR_factor_ref 0.1073
_reflns_Friedel_coverage 0.000
_reflns_number_gt 6893
_reflns_number_total 9181
_reflns_threshold_expression 'I > 2\s(I)'
_cod_data_source_file jo0c01308_si_003.cif
_cod_data_source_block ram120b
_cod_database_code 4038707
_shelx_shelxl_version_number 2018/3
_shelx_space_group_comment
;
The symmetry employed for this shelxl refinement is uniquely defined
by the following loop, which should always be used as a source of
symmetry information in preference to the above space-group names.
They are only intended as comments.
;
_shelx_estimated_absorpt_t_max 0.959
_shelx_estimated_absorpt_t_min 0.819
_olex2_refinement_description
;
1. Fixed Uiso
 At 1.2 times of:
  All C(H) groups, All C(H,H) groups, All C(H,H,H,H) groups
 At 1.5 times of:
  All C(H,H,H) groups
2. Others
 Fixed Sof: H10A(0.5) H10B(0.5) H10C(0.5) H10D(0.5) C11A(0.5) H11A(0.5)
 H11B(0.5) H11C(0.5) C11C(0.5) H11D(0.5) H11E(0.5) H11F(0.5)
3.a Secondary CH2 refined with riding coordinates:
 C10(H10E,H10F), C19(H19C,H19D), C10A(H10A,H10B), C10A(H10C,H10D), C19A(H19A,
 H19B)
3.b Aromatic/amide H refined with riding coordinates:
 C3(H3), C4(H4), C6(H6), C13(H13), C14(H14), C15(H15), C16(H16), C17(H17),
 C21(H21), C22(H22), C23(H23), C24(H24), C25(H25), C27(H27), C28(H28), C29(H29),
  C30(H30), C31(H31), C3A(H3A), C4A(H4A), C6A(H6A), C13A(H13A), C14A(H14A),
 C15A(H15A), C16A(H16A), C17A(H17A), C21A(H21A), C22A(H22A), C23A(H23A),
 C24A(H24A), C25A(H25A), C27A(H27A), C28A(H28A), C29A(H29A), C30A(H30A),
 C31A(H31A)
3.c Idealised Me refined as rotating group:
 C11(H11G,H11H,H11I), C18(H18D,H18E,H18F), C11A(H11A,H11B,H11C), C11C(H11D,
 H11E,H11F), C18A(H18A,H18B,H18C)
;
_olex2_diffrn_ambient_temperature_device 'Oxford Cryosystems'
_olex2_exptl_crystal_mounting_method 'The crystal was mounted on a nylon loop with paratone oil'
_olex2_submission_original_sample_id 'RAM-1-099 Ethyl Acetate pentane'
_olex2_submission_special_instructions 'No special instructions were received'

loop_
_space_group_symop_operation_xyz
'x, y, z'
'-x, -y, -z'

loop_
_atom_site_label
_atom_site_type_symbol
_atom_site_fract_x
_atom_site_fract_y
_atom_site_fract_z
_atom_site_U_iso_or_equiv
_atom_site_adp_type
_atom_site_occupancy
_atom_site_site_symmetry_order
_atom_site_calc_flag
_atom_site_refinement_flags_posn
_atom_site_refinement_flags_adp
_atom_site_refinement_flags_occupancy
_atom_site_disorder_assembly
_atom_site_disorder_group
O1 O 0.24526(11) 0.11711(7) 0.74602(6) 0.0329(3) Uani 1 1 d . . . . .
O2 O 0.03265(11) 0.37972(7) 1.01216(7) 0.0343(3) Uani 1 1 d . . . . .
O3 O 0.07030(11) 0.23665(7) 1.10013(6) 0.0333(3) Uani 1 1 d . . . . .
N1 N 0.29758(12) 0.37058(8) 0.94475(7) 0.0245(3) Uani 1 1 d . . . . .
N2 N 0.42570(12) 0.31791(8) 0.83096(7) 0.0257(3) Uani 1 1 d . . . . .
C1 C 0.25155(15) 0.28132(9) 0.98259(8) 0.0226(3) Uani 1 1 d . . . . .
C2 C 0.23695(14) 0.24418(9) 0.91716(8) 0.0225(3) Uani 1 1 d . . . . .
C3 C 0.14009(15) 0.19197(10) 0.92765(9) 0.0264(3) Uani 1 1 d . . . . .
H3 H 0.069998 0.183989 0.975979 0.032 Uiso 1 1 calc R U . . .
C4 C 0.14348(16) 0.15150(10) 0.86947(9) 0.0287(3) Uani 1 1 d . . . . .
H4 H 0.076195 0.116263 0.877469 0.034 Uiso 1 1 calc R U . . .
C5 C 0.24659(15) 0.16284(10) 0.79887(9) 0.0257(3) Uani 1 1 d . . . . .
C6 C 0.34159(15) 0.21699(10) 0.78502(9) 0.0255(3) Uani 1 1 d . . . . .
H6 H 0.409897 0.226062 0.735876 0.031 Uiso 1 1 calc R U . . .
C7 C 0.33576(14) 0.25824(9) 0.84436(9) 0.0227(3) Uani 1 1 d . . . . .
C8 C 0.38700(14) 0.37883(9) 0.87734(9) 0.0229(3) Uani 1 1 d . . . . .
C9 C 0.10942(15) 0.29601(10) 1.03915(9) 0.0244(3) Uani 1 1 d . . . . .
C10 C -0.10764(16) 0.39853(11) 1.05959(11) 0.0385(4) Uani 1 1 d . . . . .
H10E H -0.137996 0.465928 1.051720 0.046 Uiso 1 1 calc R U . . .
H10F H -0.107323 0.366671 1.118945 0.046 Uiso 1 1 calc R U . . .
C11 C -0.20731(19) 0.36590(14) 1.03300(13) 0.0525(5) Uani 1 1 d . . . . .
H11G H -0.207682 0.397464 0.974260 0.079 Uiso 1 1 calc R U . . .
H11H H -0.300690 0.380021 1.064973 0.079 Uiso 1 1 calc R U . . .
H11I H -0.178849 0.298857 1.042359 0.079 Uiso 1 1 calc R U . . .
C12 C 0.35580(15) 0.21186(10) 1.03577(9) 0.0246(3) Uani 1 1 d . . . . .
C13 C 0.38660(16) 0.11810(10) 1.04393(10) 0.0317(4) Uani 1 1 d . . . . .
H13 H 0.344174 0.095414 1.015336 0.038 Uiso 1 1 calc R U . . .
C14 C 0.47871(17) 0.05704(11) 1.09341(10) 0.0373(4) Uani 1 1 d . . . . .
H14 H 0.498574 -0.007112 1.098577 0.045 Uiso 1 1 calc R U . . .
C15 C 0.54150(17) 0.08853(12) 1.13503(10) 0.0390(4) Uani 1 1 d . . . . .
H15 H 0.604750 0.046510 1.168766 0.047 Uiso 1 1 calc R U . . .
C16 C 0.51183(19) 0.18186(12) 1.12737(11) 0.0407(4) Uani 1 1 d . . . . .
H16 H 0.554924 0.204237 1.155862 0.049 Uiso 1 1 calc R U . . .
C17 C 0.41941(17) 0.24285(11) 1.07827(10) 0.0343(4) Uani 1 1 d . . . . .
H17 H 0.399275 0.306873 1.073624 0.041 Uiso 1 1 calc R U . . .
C18 C 0.35451(18) 0.12042(13) 0.67609(10) 0.0403(4) Uani 1 1 d . . . . .
H18D H 0.345582 0.183691 0.638142 0.060 Uiso 1 1 calc R U . . .
H18E H 0.349281 0.078114 0.648088 0.060 Uiso 1 1 calc R U . . .
H18F H 0.444010 0.101743 0.693822 0.060 Uiso 1 1 calc R U . . .
C19 C 0.56406(15) 0.30589(10) 0.77788(9) 0.0285(3) Uani 1 1 d . . . . .
H19C H 0.607197 0.358861 0.768108 0.034 Uiso 1 1 calc R U . . .
H19D H 0.554079 0.305280 0.723910 0.034 Uiso 1 1 calc R U . . .
C20 C 0.65705(15) 0.21674(11) 0.81705(9) 0.0289(3) Uani 1 1 d . . . . .
C21 C 0.68588(17) 0.20133(13) 0.89364(11) 0.0409(4) Uani 1 1 d . . . . .
H21 H 0.648692 0.247480 0.920871 0.049 Uiso 1 1 calc R U . . .
C22 C 0.76871(19) 0.11890(15) 0.93065(12) 0.0519(5) Uani 1 1 d . . . . .
H22 H 0.788486 0.108645 0.983082 0.062 Uiso 1 1 calc R U . . .
C23 C 0.82269(19) 0.05140(13) 0.89107(13) 0.0503(5) Uani 1 1 d . . . . .
H23 H 0.878470 -0.005507 0.916690 0.060 Uiso 1 1 calc R U . . .
C24 C 0.79554(19) 0.06683(13) 0.81500(13) 0.0491(5) Uani 1 1 d . . . . .
H24 H 0.833475 0.020752 0.787726 0.059 Uiso 1 1 calc R U . . .
C25 C 0.71312(17) 0.14920(12) 0.77762(11) 0.0377(4) Uani 1 1 d . . . . .
H25 H 0.694936 0.159450 0.724795 0.045 Uiso 1 1 calc R U . . .
C26 C 0.45258(15) 0.46188(10) 0.84390(9) 0.0257(3) Uani 1 1 d . . . . .
C27 C 0.53233(16) 0.47483(11) 0.88962(10) 0.0321(4) Uani 1 1 d . . . . .
H27 H 0.543213 0.431589 0.942100 0.039 Uiso 1 1 calc R U . . .
C28 C 0.59621(18) 0.55031(12) 0.85935(12) 0.0413(4) Uani 1 1 d . . . . .
H28 H 0.653189 0.557626 0.890230 0.050 Uiso 1 1 calc R U . . .
C29 C 0.57729(18) 0.61477(12) 0.78456(12) 0.0439(4) Uani 1 1 d . . . . .
H29 H 0.619778 0.667182 0.764261 0.053 Uiso 1 1 calc R U . . .
C30 C 0.49628(19) 0.60315(12) 0.73897(12) 0.0438(4) Uani 1 1 d . . . . .
H30 H 0.482207 0.648138 0.687711 0.053 Uiso 1 1 calc R U . . .
C31 C 0.43572(17) 0.52637(11) 0.76767(10) 0.0357(4) Uani 1 1 d . . . . .
H31 H 0.382636 0.517663 0.735353 0.043 Uiso 1 1 calc R U . . .
O1A O 0.74644(11) 0.09375(7) 0.25799(6) 0.0309(2) Uani 1 1 d . . . . .
O2A O 0.52367(12) 0.38483(8) 0.48428(8) 0.0495(3) Uani 1 1 d . . . . .
O3A O 0.56970(13) 0.26567(10) 0.59392(7) 0.0546(4) Uani 1 1 d . . . . .
N1A N 0.79499(13) 0.37834(8) 0.42564(7) 0.0263(3) Uani 1 1 d . . . . .
N2A N 0.92967(12) 0.30898(8) 0.32307(8) 0.0265(3) Uani 1 1 d . . . . .
C1A C 0.74789(15) 0.28989(10) 0.47070(9) 0.0250(3) Uani 1 1 d . . . . .
C2A C 0.73434(15) 0.24452(9) 0.41125(9) 0.0237(3) Uani 1 1 d . . . . .
C3A C 0.63475(15) 0.19272(10) 0.42558(9) 0.0265(3) Uani 1 1 d . . . . .
H3A H 0.561777 0.190905 0.472320 0.032 Uiso 1 1 calc R U . . .
C4A C 0.63981(15) 0.14397(10) 0.37331(9) 0.0279(3) Uani 1 1 d . . . . .
H4A H 0.570956 0.109004 0.383878 0.034 Uiso 1 1 calc R U . . .
C5A C 0.74694(15) 0.14655(9) 0.30487(9) 0.0248(3) Uani 1 1 d . . . . .
C6A C 0.84492(15) 0.19995(10) 0.28726(9) 0.0254(3) Uani 1 1 d . . . . .
H6A H 0.916277 0.202833 0.239657 0.031 Uiso 1 1 calc R U . . .
C7A C 0.83734(14) 0.24966(9) 0.34060(9) 0.0228(3) Uani 1 1 d . . . . .
C8A C 0.88782(15) 0.37891(10) 0.36032(9) 0.0241(3) Uani 1 1 d . . . . .
C9A C 0.60506(16) 0.31157(11) 0.52479(9) 0.0288(3) Uani 1 1 d . . . . .
C10A C 0.38228(19) 0.41044(14) 0.52744(14) 0.0532(5) Uani 1 1 d . . . . .
H10A H 0.377514 0.382586 0.587640 0.064 Uiso 0.5 1 calc R U P A 1
H10B H 0.356229 0.478623 0.515216 0.064 Uiso 0.5 1 calc R U P A 1
H10C H 0.379316 0.449191 0.561603 0.064 Uiso 0.5 1 calc R U P B 2
H10D H 0.344908 0.354631 0.563294 0.064 Uiso 0.5 1 calc R U P B 2
C11A C 0.2868(4) 0.3787(3) 0.5022(3) 0.0548(10) Uani 0.5 1 d . . P C 1
H11A H 0.297151 0.402227 0.442042 0.082 Uiso 0.5 1 calc R U P C 1
H11B H 0.191669 0.401490 0.527485 0.082 Uiso 0.5 1 calc R U P C 1
H11C H 0.306433 0.310847 0.519770 0.082 Uiso 0.5 1 calc R U P C 1
C11C C 0.3003(5) 0.4649(5) 0.4588(3) 0.0859(18) Uani 0.5 1 d . . P C 2
H11D H 0.343391 0.516984 0.421648 0.129 Uiso 0.5 1 calc R U P C 2
H11E H 0.204616 0.488391 0.482756 0.129 Uiso 0.5 1 calc R U P C 2
H11F H 0.300119 0.424218 0.427800 0.129 Uiso 0.5 1 calc R U P C 2
C12A C 0.85076(15) 0.22562(10) 0.52684(9) 0.0271(3) Uani 1 1 d . . . . .
C13A C 0.91130(18) 0.26298(12) 0.56600(10) 0.0367(4) Uani 1 1 d . . . . .
H13A H 0.889130 0.327901 0.557648 0.044 Uiso 1 1 calc R U . . .
C14A C 1.00371(19) 0.20672(13) 0.61712(11) 0.0443(4) Uani 1 1 d . . . . .
H14A H 1.044582 0.233143 0.643466 0.053 Uiso 1 1 calc R U . . .
C15A C 1.03634(18) 0.11222(13) 0.62974(11) 0.0423(4) Uani 1 1 d . . . . .
H15A H 1.099669 0.073473 0.664701 0.051 Uiso 1 1 calc R U . . .
C16A C 0.97664(18) 0.07458(12) 0.59141(11) 0.0414(4) Uani 1 1 d . . . . .
H16A H 0.998633 0.009590 0.600176 0.050 Uiso 1 1 calc R U . . .
C17A C 0.88449(17) 0.13083(11) 0.54001(10) 0.0340(4) Uani 1 1 d . . . . .
H17A H 0.844226 0.104067 0.513633 0.041 Uiso 1 1 calc R U . . .
C18A C 0.85653(18) 0.09166(12) 0.18887(10) 0.0367(4) Uani 1 1 d . . . . .
H18A H 0.848718 0.152979 0.147626 0.055 Uiso 1 1 calc R U . . .
H18B H 0.850913 0.045860 0.164750 0.055 Uiso 1 1 calc R U . . .
H18C H 0.945727 0.074705 0.206673 0.055 Uiso 1 1 calc R U . . .
C19A C 1.06954(15) 0.29159(10) 0.27295(9) 0.0278(3) Uani 1 1 d . . . . .
H19A H 1.113999 0.344883 0.259791 0.033 Uiso 1 1 calc R U . . .
H19B H 1.061484 0.286091 0.220388 0.033 Uiso 1 1 calc R U . . .
C20A C 1.15981(15) 0.20421(11) 0.31729(9) 0.0288(3) Uani 1 1 d . . . . .
C21A C 1.18742(18) 0.19496(15) 0.39251(11) 0.0473(5) Uani 1 1 d . . . . .
H21A H 1.150171 0.243886 0.416501 0.057 Uiso 1 1 calc R U . . .
C22A C 1.26980(19) 0.11393(18) 0.43300(12) 0.0598(6) Uani 1 1 d . . . . .
H22A H 1.288451 0.107425 0.484818 0.072 Uiso 1 1 calc R U . . .
C23A C 1.32459(19) 0.04288(14) 0.39805(13) 0.0542(6) Uani 1 1 d . . . . .
H23A H 1.380423 -0.012594 0.425910 0.065 Uiso 1 1 calc R U . . .
C24A C 1.2983(2) 0.05259(13) 0.32324(14) 0.0510(5) Uani 1 1 d . . . . .
H24A H 1.336491 0.003950 0.298946 0.061 Uiso 1 1 calc R U . . .
C25A C 1.21647(17) 0.13269(11) 0.28300(11) 0.0380(4) Uani 1 1 d . . . . .
H25A H 1.198808 0.138829 0.231034 0.046 Uiso 1 1 calc R U . . .
C26A C 0.95128(15) 0.46242(10) 0.31819(9) 0.0268(3) Uani 1 1 d . . . . .
C27A C 0.94755(17) 0.51165(11) 0.23601(10) 0.0364(4) Uani 1 1 d . . . . .
H27A H 0.905619 0.491212 0.205471 0.044 Uiso 1 1 calc R U . . .
C28A C 1.00419(19) 0.59001(12) 0.19826(12) 0.0451(5) Uani 1 1 d . . . . .
H28A H 0.999955 0.623628 0.142199 0.054 Uiso 1 1 calc R U . . .
C29A C 1.0666(2) 0.61943(13) 0.24152(13) 0.0524(5) Uani 1 1 d . . . . .
H29A H 1.105656 0.673314 0.215534 0.063 Uiso 1 1 calc R U . . .
C30A C 1.0722(2) 0.57067(15) 0.32246(14) 0.0573(6) Uani 1 1 d . . . . .
H30A H 1.116588 0.590612 0.352139 0.069 Uiso 1 1 calc R U . . .
C31A C 1.01405(19) 0.49271(12) 0.36143(11) 0.0416(4) Uani 1 1 d . . . . .
H31A H 1.017239 0.460069 0.417777 0.050 Uiso 1 1 calc R U . . .

loop_
_atom_site_aniso_label
_atom_site_aniso_U_11
_atom_site_aniso_U_22
_atom_site_aniso_U_33
_atom_site_aniso_U_23
_atom_site_aniso_U_13
_atom_site_aniso_U_12
O1 0.0344(6) 0.0379(6) 0.0338(6) -0.0187(5) -0.0043(5) -0.0108(5)
O2 0.0251(6) 0.0249(5) 0.0417(6) -0.0054(5) 0.0006(5) -0.0005(5)
O3 0.0316(6) 0.0325(6) 0.0255(6) -0.0032(5) 0.0020(5) -0.0046(5)
N1 0.0253(7) 0.0206(6) 0.0265(7) -0.0063(5) -0.0041(5) -0.0047(5)
N2 0.0210(6) 0.0271(6) 0.0298(7) -0.0114(5) 0.0019(5) -0.0087(5)
C1 0.0245(8) 0.0191(7) 0.0233(7) -0.0053(6) -0.0030(6) -0.0057(6)
C2 0.0223(7) 0.0188(7) 0.0245(7) -0.0056(6) -0.0051(6) -0.0015(6)
C3 0.0252(8) 0.0247(7) 0.0268(8) -0.0064(6) -0.0003(6) -0.0078(6)
C4 0.0270(8) 0.0270(8) 0.0346(9) -0.0094(6) -0.0046(7) -0.0103(7)
C5 0.0272(8) 0.0236(7) 0.0278(8) -0.0092(6) -0.0089(6) -0.0022(6)
C6 0.0247(8) 0.0261(7) 0.0237(7) -0.0070(6) -0.0025(6) -0.0050(6)
C7 0.0207(7) 0.0205(7) 0.0250(7) -0.0049(6) -0.0047(6) -0.0038(6)
C8 0.0199(7) 0.0192(7) 0.0281(8) -0.0055(6) -0.0075(6) -0.0011(6)
C9 0.0272(8) 0.0234(7) 0.0235(8) -0.0087(6) -0.0047(6) -0.0047(6)
C10 0.0261(9) 0.0308(8) 0.0481(10) -0.0124(7) 0.0038(7) 0.0008(7)
C11 0.0309(10) 0.0558(12) 0.0632(13) -0.0148(10) -0.0082(9) -0.0020(9)
C12 0.0229(8) 0.0248(7) 0.0229(7) -0.0051(6) -0.0017(6) -0.0053(6)
C13 0.0310(9) 0.0261(8) 0.0379(9) -0.0081(7) -0.0086(7) -0.0055(7)
C14 0.0352(9) 0.0256(8) 0.0444(10) -0.0034(7) -0.0112(8) -0.0017(7)
C15 0.0310(9) 0.0398(9) 0.0378(9) -0.0017(7) -0.0121(7) -0.0017(8)
C16 0.0418(10) 0.0450(10) 0.0405(10) -0.0115(8) -0.0190(8) -0.0079(8)
C17 0.0410(10) 0.0296(8) 0.0354(9) -0.0105(7) -0.0135(7) -0.0051(7)
C18 0.0414(10) 0.0491(10) 0.0367(9) -0.0242(8) 0.0002(8) -0.0118(8)
C19 0.0252(8) 0.0301(8) 0.0296(8) -0.0102(6) 0.0025(6) -0.0105(7)
C20 0.0195(8) 0.0330(8) 0.0317(8) -0.0093(7) 0.0034(6) -0.0100(7)
C21 0.0281(9) 0.0544(11) 0.0381(10) -0.0188(8) -0.0019(7) -0.0032(8)
C22 0.0295(10) 0.0759(14) 0.0362(10) -0.0036(9) -0.0037(8) -0.0085(10)
C23 0.0284(10) 0.0416(10) 0.0620(13) 0.0018(9) -0.0033(9) -0.0055(8)
C24 0.0386(11) 0.0375(10) 0.0696(14) -0.0201(9) -0.0091(9) -0.0015(8)
C25 0.0320(9) 0.0384(9) 0.0442(10) -0.0174(8) -0.0041(7) -0.0057(8)
C26 0.0215(7) 0.0199(7) 0.0330(8) -0.0078(6) -0.0018(6) -0.0034(6)
C27 0.0324(9) 0.0280(8) 0.0376(9) -0.0095(7) -0.0081(7) -0.0077(7)
C28 0.0331(9) 0.0347(9) 0.0627(12) -0.0198(9) -0.0096(8) -0.0099(8)
C29 0.0335(10) 0.0263(8) 0.0668(13) -0.0094(8) -0.0006(9) -0.0130(8)
C30 0.0408(10) 0.0285(9) 0.0487(11) 0.0048(8) -0.0067(8) -0.0095(8)
C31 0.0338(9) 0.0296(8) 0.0396(9) -0.0020(7) -0.0096(7) -0.0087(7)
O1A 0.0303(6) 0.0327(6) 0.0356(6) -0.0167(5) -0.0031(5) -0.0101(5)
O2A 0.0283(6) 0.0388(7) 0.0601(8) -0.0038(6) 0.0017(6) 0.0021(5)
O3A 0.0369(7) 0.0798(10) 0.0277(7) -0.0058(6) 0.0036(5) -0.0045(7)
N1A 0.0277(7) 0.0238(6) 0.0277(7) -0.0075(5) -0.0058(5) -0.0052(5)
N2A 0.0217(6) 0.0259(6) 0.0333(7) -0.0126(5) 0.0008(5) -0.0082(5)
C1A 0.0248(8) 0.0252(7) 0.0246(8) -0.0077(6) -0.0026(6) -0.0059(6)
C2A 0.0231(8) 0.0212(7) 0.0244(8) -0.0039(6) -0.0064(6) -0.0028(6)
C3A 0.0237(8) 0.0260(7) 0.0260(8) -0.0053(6) -0.0004(6) -0.0067(6)
C4A 0.0243(8) 0.0267(7) 0.0339(8) -0.0077(6) -0.0047(6) -0.0097(6)
C5A 0.0260(8) 0.0202(7) 0.0288(8) -0.0060(6) -0.0100(6) -0.0029(6)
C6A 0.0234(8) 0.0249(7) 0.0262(8) -0.0078(6) -0.0024(6) -0.0043(6)
C7A 0.0192(7) 0.0203(7) 0.0275(8) -0.0050(6) -0.0055(6) -0.0037(6)
C8A 0.0223(7) 0.0231(7) 0.0278(8) -0.0081(6) -0.0082(6) -0.0024(6)
C9A 0.0289(8) 0.0306(8) 0.0297(9) -0.0132(7) -0.0045(7) -0.0062(7)
C10A 0.0282(10) 0.0436(10) 0.0777(15) -0.0224(10) 0.0025(9) 0.0018(8)
C11A 0.0267(19) 0.061(3) 0.070(3) -0.018(2) -0.0021(18) -0.0067(19)
C11C 0.050(3) 0.132(5) 0.082(4) -0.064(4) -0.023(3) 0.025(3)
C12A 0.0261(8) 0.0305(8) 0.0227(8) -0.0059(6) -0.0027(6) -0.0074(7)
C13A 0.0417(10) 0.0359(9) 0.0358(9) -0.0123(7) -0.0138(8) -0.0049(8)
C14A 0.0455(11) 0.0530(11) 0.0407(10) -0.0133(8) -0.0196(8) -0.0095(9)
C15A 0.0356(10) 0.0474(10) 0.0370(10) 0.0005(8) -0.0157(8) -0.0063(8)
C16A 0.0385(10) 0.0325(9) 0.0457(10) 0.0000(8) -0.0134(8) -0.0062(8)
C17A 0.0337(9) 0.0306(8) 0.0373(9) -0.0041(7) -0.0106(7) -0.0099(7)
C18A 0.0394(10) 0.0380(9) 0.0378(9) -0.0200(7) -0.0007(7) -0.0107(8)
C19A 0.0222(8) 0.0277(8) 0.0339(8) -0.0117(6) 0.0016(6) -0.0091(6)
C20A 0.0192(7) 0.0336(8) 0.0315(8) -0.0083(7) 0.0008(6) -0.0096(7)
C21A 0.0262(9) 0.0741(13) 0.0422(11) -0.0270(10) -0.0046(8) -0.0002(9)
C22A 0.0289(10) 0.1017(18) 0.0349(11) -0.0078(11) -0.0073(8) -0.0071(11)
C23A 0.0281(10) 0.0483(11) 0.0611(13) 0.0098(10) -0.0048(9) -0.0069(9)
C24A 0.0422(11) 0.0338(10) 0.0726(14) -0.0105(9) -0.0144(10) -0.0046(9)
C25A 0.0343(9) 0.0319(9) 0.0473(10) -0.0128(7) -0.0069(8) -0.0058(7)
C26A 0.0233(8) 0.0229(7) 0.0336(8) -0.0094(6) -0.0039(6) -0.0044(6)
C27A 0.0328(9) 0.0321(9) 0.0413(10) -0.0029(7) -0.0117(7) -0.0083(7)
C28A 0.0380(10) 0.0320(9) 0.0499(11) 0.0042(8) -0.0066(8) -0.0069(8)
C29A 0.0509(12) 0.0319(9) 0.0667(14) -0.0086(9) 0.0031(10) -0.0185(9)
C30A 0.0649(14) 0.0576(12) 0.0686(14) -0.0318(11) -0.0028(11) -0.0353(11)
C31A 0.0498(11) 0.0436(10) 0.0398(10) -0.0162(8) -0.0052(8) -0.0211(9)

loop_
_atom_type_symbol
_atom_type_description
_atom_type_scat_dispersion_real
_atom_type_scat_dispersion_imag
_atom_type_scat_source
C C 0.0181 0.0091 'International Tables Vol C Tables 4.2.6.8 and 6.1.1.4'
H H 0.0000 0.0000 'International Tables Vol C Tables 4.2.6.8 and 6.1.1.4'
N N 0.0311 0.0180 'International Tables Vol C Tables 4.2.6.8 and 6.1.1.4'
O O 0.0492 0.0322 'International Tables Vol C Tables 4.2.6.8 and 6.1.1.4'

loop_
_exptl_crystal_face_index_h
_exptl_crystal_face_index_k
_exptl_crystal_face_index_l
_exptl_crystal_face_perp_dist
1.00 1.00 1.00 0.0270
-1.00 -1.00 -1.00 0.0330
0.00 -1.00 0.00 0.0550
0.00 1.00 0.00 0.1130
-1.00 1.00 -1.00 0.1020
1.00 -1.00 1.00 0.0470
2.00 1.00 -2.00 0.1340
-2.00 -1.00 2.00 0.1070
-1.00 1.00 2.00 0.1120
1.00 -1.00 -2.00 0.1130

loop_
_geom_angle_atom_site_label_1
_geom_angle_atom_site_label_2
_geom_angle_atom_site_label_3
_geom_angle
_geom_angle_site_symmetry_1
_geom_angle_site_symmetry_3
_geom_angle_publ_flag
C5 O1 C18 117.60(12) . . ?
C9 O2 C10 116.85(12) . . ?
C8 N1 C1 116.39(12) . . ?
C7 N2 C19 120.05(11) . . ?
C8 N2 C7 117.64(12) . . ?
C8 N2 C19 121.78(12) . . ?
N1 C1 C2 111.14(11) . . ?
N1 C1 C9 108.71(11) . . ?
N1 C1 C12 108.99(11) . . ?
C2 C1 C9 108.49(11) . . ?
C2 C1 C12 111.12(11) . . ?
C9 C1 C12 108.30(11) . . ?
C3 C2 C1 124.74(13) . . ?
C3 C2 C7 118.50(13) . . ?
C7 C2 C1 116.56(12) . . ?
C2 C3 H3 119.3 . . ?
C4 C3 C2 121.45(14) . . ?
C4 C3 H3 119.3 . . ?
C3 C4 H4 120.4 . . ?
C3 C4 C5 119.24(14) . . ?
C5 C4 H4 120.4 . . ?
O1 C5 C4 115.20(13) . . ?
O1 C5 C6 123.93(13) . . ?
C6 C5 C4 120.87(13) . . ?
C5 C6 H6 120.5 . . ?
C5 C6 C7 119.06(13) . . ?
C7 C6 H6 120.5 . . ?
C2 C7 N2 118.15(12) . . ?
C2 C7 C6 120.77(13) . . ?
C6 C7 N2 121.03(13) . . ?
N1 C8 N2 125.25(13) . . ?
N1 C8 C26 118.02(13) . . ?
N2 C8 C26 116.70(12) . . ?
O2 C9 C1 112.84(12) . . ?
O3 C9 O2 123.77(13) . . ?
O3 C9 C1 123.34(13) . . ?
O2 C10 H10E 109.5 . . ?
O2 C10 H10F 109.5 . . ?
O2 C10 C11 110.89(14) . . ?
H10E C10 H10F 108.0 . . ?
C11 C10 H10E 109.5 . . ?
C11 C10 H10F 109.5 . . ?
C10 C11 H11G 109.5 . . ?
C10 C11 H11H 109.5 . . ?
C10 C11 H11I 109.5 . . ?
H11G C11 H11H 109.5 . . ?
H11G C11 H11I 109.5 . . ?
H11H C11 H11I 109.5 . . ?
C13 C12 C1 121.94(13) . . ?
C13 C12 C17 118.31(14) . . ?
C17 C12 C1 119.74(13) . . ?
C12 C13 H13 119.7 . . ?
C12 C13 C14 120.67(15) . . ?
C14 C13 H13 119.7 . . ?
C13 C14 H14 119.7 . . ?
C15 C14 C13 120.54(15) . . ?
C15 C14 H14 119.7 . . ?
C14 C15 H15 120.3 . . ?
C14 C15 C16 119.39(15) . . ?
C16 C15 H15 120.3 . . ?
C15 C16 H16 119.9 . . ?
C15 C16 C17 120.13(16) . . ?
C17 C16 H16 119.9 . . ?
C12 C17 H17 119.5 . . ?
C16 C17 C12 120.96(15) . . ?
C16 C17 H17 119.5 . . ?
O1 C18 H18D 109.5 . . ?
O1 C18 H18E 109.5 . . ?
O1 C18 H18F 109.5 . . ?
H18D C18 H18E 109.5 . . ?
H18D C18 H18F 109.5 . . ?
H18E C18 H18F 109.5 . . ?
N2 C19 H19C 109.4 . . ?
N2 C19 H19D 109.4 . . ?
N2 C19 C20 111.19(12) . . ?
H19C C19 H19D 108.0 . . ?
C20 C19 H19C 109.4 . . ?
C20 C19 H19D 109.4 . . ?
C21 C20 C19 120.00(14) . . ?
C21 C20 C25 119.27(16) . . ?
C25 C20 C19 120.72(15) . . ?
C20 C21 H21 119.9 . . ?
C22 C21 C20 120.27(17) . . ?
C22 C21 H21 119.9 . . ?
C21 C22 H22 120.0 . . ?
C21 C22 C23 119.91(18) . . ?
C23 C22 H22 120.0 . . ?
C22 C23 H23 120.0 . . ?
C24 C23 C22 119.95(18) . . ?
C24 C23 H23 120.0 . . ?
C23 C24 H24 119.8 . . ?
C23 C24 C25 120.38(18) . . ?
C25 C24 H24 119.8 . . ?
C20 C25 H25 119.9 . . ?
C24 C25 C20 120.21(17) . . ?
C24 C25 H25 119.9 . . ?
C27 C26 C8 119.34(13) . . ?
C27 C26 C31 119.27(14) . . ?
C31 C26 C8 121.39(14) . . ?
C26 C27 H27 119.8 . . ?
C28 C27 C26 120.45(16) . . ?
C28 C27 H27 119.8 . . ?
C27 C28 H28 120.0 . . ?
C29 C28 C27 120.06(17) . . ?
C29 C28 H28 120.0 . . ?
C28 C29 H29 120.0 . . ?
C28 C29 C30 119.90(16) . . ?
C30 C29 H29 120.0 . . ?
C29 C30 H30 119.8 . . ?
C31 C30 C29 120.31(17) . . ?
C31 C30 H30 119.8 . . ?
C26 C31 H31 120.0 . . ?
C30 C31 C26 119.96(16) . . ?
C30 C31 H31 120.0 . . ?
C5A O1A C18A 117.44(12) . . ?
C9A O2A C10A 117.33(14) . . ?
C8A N1A C1A 115.92(12) . . ?
C7A N2A C19A 120.52(11) . . ?
C8A N2A C7A 117.34(12) . . ?
C8A N2A C19A 121.93(12) . . ?
N1A C1A C2A 110.85(11) . . ?
N1A C1A C9A 107.67(11) . . ?
N1A C1A C12A 109.15(12) . . ?
C2A C1A C9A 109.18(12) . . ?
C2A C1A C12A 111.08(11) . . ?
C9A C1A C12A 108.83(12) . . ?
C3A C2A C1A 124.89(13) . . ?
C3A C2A C7A 118.63(13) . . ?
C7A C2A C1A 116.25(13) . . ?
C2A C3A H3A 119.3 . . ?
C4A C3A C2A 121.35(14) . . ?
C4A C3A H3A 119.3 . . ?
C3A C4A H4A 120.4 . . ?
C3A C4A C5A 119.29(14) . . ?
C5A C4A H4A 120.4 . . ?
O1A C5A C4A 115.32(13) . . ?
O1A C5A C6A 123.88(13) . . ?
C6A C5A C4A 120.80(13) . . ?
C5A C6A H6A 120.5 . . ?
C5A C6A C7A 119.06(13) . . ?
C7A C6A H6A 120.5 . . ?
C2A C7A N2A 117.93(13) . . ?
C2A C7A C6A 120.76(13) . . ?
C6A C7A N2A 121.26(13) . . ?
N1A C8A N2A 124.83(13) . . ?
N1A C8A C26A 118.09(13) . . ?
N2A C8A C26A 117.00(13) . . ?
O2A C9A C1A 111.72(13) . . ?
O3A C9A O2A 123.89(15) . . ?
O3A C9A C1A 124.32(14) . . ?
O2A C10A H10A 109.6 . . ?
O2A C10A H10B 109.6 . . ?
O2A C10A H10C 110.9 . . ?
O2A C10A H10D 110.9 . . ?
O2A C10A C11C 104.4(2) . . ?
H10A C10A H10B 108.1 . . ?
H10C C10A H10D 108.9 . . ?
C11A C10A O2A 110.4(2) . . ?
C11A C10A H10A 109.6 . . ?
C11A C10A H10B 109.6 . . ?
C11C C10A H10C 110.9 . . ?
C11C C10A H10D 110.9 . . ?
C10A C11A H11A 109.5 . . ?
C10A C11A H11B 109.5 . . ?
C10A C11A H11C 109.5 . . ?
H11A C11A H11B 109.5 . . ?
H11A C11A H11C 109.5 . . ?
H11B C11A H11C 109.5 . . ?
C10A C11C H11D 109.5 . . ?
C10A C11C H11E 109.5 . . ?
C10A C11C H11F 109.5 . . ?
H11D C11C H11E 109.5 . . ?
H11D C11C H11F 109.5 . . ?
H11E C11C H11F 109.5 . . ?
C13A C12A C1A 119.61(13) . . ?
C17A C12A C1A 121.82(13) . . ?
C17A C12A C13A 118.57(14) . . ?
C12A C13A H13A 119.6 . . ?
C14A C13A C12A 120.82(16) . . ?
C14A C13A H13A 119.6 . . ?
C13A C14A H14A 120.0 . . ?
C15A C14A C13A 119.98(16) . . ?
C15A C14A H14A 120.0 . . ?
C14A C15A H15A 120.2 . . ?
C16A C15A C14A 119.61(16) . . ?
C16A C15A H15A 120.2 . . ?
C15A C16A H16A 119.8 . . ?
C15A C16A C17A 120.49(16) . . ?
C17A C16A H16A 119.8 . . ?
C12A C17A C16A 120.53(16) . . ?
C12A C17A H17A 119.7 . . ?
C16A C17A H17A 119.7 . . ?
O1A C18A H18A 109.5 . . ?
O1A C18A H18B 109.5 . . ?
O1A C18A H18C 109.5 . . ?
H18A C18A H18B 109.5 . . ?
H18A C18A H18C 109.5 . . ?
H18B C18A H18C 109.5 . . ?
N2A C19A H19A 109.3 . . ?
N2A C19A H19B 109.3 . . ?
N2A C19A C20A 111.75(12) . . ?
H19A C19A H19B 107.9 . . ?
C20A C19A H19A 109.3 . . ?
C20A C19A H19B 109.3 . . ?
C21A C20A C19A 120.43(15) . . ?
C25A C20A C19A 120.46(14) . . ?
C25A C20A C21A 119.11(16) . . ?
C20A C21A H21A 120.1 . . ?
C20A C21A C22A 119.90(18) . . ?
C22A C21A H21A 120.1 . . ?
C21A C22A H22A 119.9 . . ?
C23A C22A C21A 120.15(19) . . ?
C23A C22A H22A 119.9 . . ?
C22A C23A H23A 120.1 . . ?
C24A C23A C22A 119.84(18) . . ?
C24A C23A H23A 120.1 . . ?
C23A C24A H24A 119.9 . . ?
C23A C24A C25A 120.18(19) . . ?
C25A C24A H24A 119.9 . . ?
C20A C25A H25A 119.6 . . ?
C24A C25A C20A 120.82(18) . . ?
C24A C25A H25A 119.6 . . ?
C27A C26A C8A 121.27(14) . . ?
C31A C26A C8A 119.88(14) . . ?
C31A C26A C27A 118.84(15) . . ?
C26A C27A H27A 119.7 . . ?
C28A C27A C26A 120.64(16) . . ?
C28A C27A H27A 119.7 . . ?
C27A C28A H28A 119.9 . . ?
C29A C28A C27A 120.14(18) . . ?
C29A C28A H28A 119.9 . . ?
C28A C29A H29A 120.2 . . ?
C30A C29A C28A 119.68(17) . . ?
C30A C29A H29A 120.2 . . ?
C29A C30A H30A 119.6 . . ?
C29A C30A C31A 120.77(18) . . ?
C31A C30A H30A 119.6 . . ?
C26A C31A C30A 119.91(17) . . ?
C26A C31A H31A 120.0 . . ?
C30A C31A H31A 120.0 . . ?

loop_
_geom_bond_atom_site_label_1
_geom_bond_atom_site_label_2
_geom_bond_distance
_geom_bond_site_symmetry_2
_geom_bond_publ_flag
O1 C5 1.3721(17) . ?
O1 C18 1.4212(19) . ?
O2 C9 1.3290(17) . ?
O2 C10 1.4625(19) . ?
O3 C9 1.2063(17) . ?
N1 C1 1.4746(18) . ?
N1 C8 1.2808(19) . ?
N2 C7 1.4087(19) . ?
N2 C8 1.3875(18) . ?
N2 C19 1.4758(18) . ?
C1 C2 1.5244(19) . ?
C1 C9 1.536(2) . ?
C1 C12 1.543(2) . ?
C2 C3 1.390(2) . ?
C2 C7 1.395(2) . ?
C3 H3 0.9500 . ?
C3 C4 1.378(2) . ?
C4 H4 0.9500 . ?
C4 C5 1.392(2) . ?
C5 C6 1.382(2) . ?
C6 H6 0.9500 . ?
C6 C7 1.399(2) . ?
C8 C26 1.494(2) . ?
C10 H10E 0.9900 . ?
C10 H10F 0.9900 . ?
C10 C11 1.496(3) . ?
C11 H11G 0.9800 . ?
C11 H11H 0.9800 . ?
C11 H11I 0.9800 . ?
C12 C13 1.385(2) . ?
C12 C17 1.387(2) . ?
C13 H13 0.9500 . ?
C13 C14 1.386(2) . ?
C14 H14 0.9500 . ?
C14 C15 1.374(2) . ?
C15 H15 0.9500 . ?
C15 C16 1.381(2) . ?
C16 H16 0.9500 . ?
C16 C17 1.384(2) . ?
C17 H17 0.9500 . ?
C18 H18D 0.9800 . ?
C18 H18E 0.9800 . ?
C18 H18F 0.9800 . ?
C19 H19C 0.9900 . ?
C19 H19D 0.9900 . ?
C19 C20 1.511(2) . ?
C20 C21 1.386(2) . ?
C20 C25 1.386(2) . ?
C21 H21 0.9500 . ?
C21 C22 1.385(3) . ?
C22 H22 0.9500 . ?
C22 C23 1.386(3) . ?
C23 H23 0.9500 . ?
C23 C24 1.370(3) . ?
C24 H24 0.9500 . ?
C24 C25 1.385(3) . ?
C25 H25 0.9500 . ?
C26 C27 1.386(2) . ?
C26 C31 1.391(2) . ?
C27 H27 0.9500 . ?
C27 C28 1.384(2) . ?
C28 H28 0.9500 . ?
C28 C29 1.376(3) . ?
C29 H29 0.9500 . ?
C29 C30 1.384(3) . ?
C30 H30 0.9500 . ?
C30 C31 1.383(2) . ?
C31 H31 0.9500 . ?
O1A C5A 1.3686(17) . ?
O1A C18A 1.4237(19) . ?
O2A C9A 1.3194(19) . ?
O2A C10A 1.461(2) . ?
O3A C9A 1.1943(19) . ?
N1A C1A 1.4777(19) . ?
N1A C8A 1.2809(19) . ?
N2A C7A 1.4077(19) . ?
N2A C8A 1.3908(18) . ?
N2A C19A 1.4750(18) . ?
C1A C2A 1.517(2) . ?
C1A C9A 1.538(2) . ?
C1A C12A 1.541(2) . ?
C2A C3A 1.392(2) . ?
C2A C7A 1.393(2) . ?
C3A H3A 0.9500 . ?
C3A C4A 1.380(2) . ?
C4A H4A 0.9500 . ?
C4A C5A 1.393(2) . ?
C5A C6A 1.384(2) . ?
C6A H6A 0.9500 . ?
C6A C7A 1.400(2) . ?
C8A C26A 1.490(2) . ?
C10A H10A 0.9900 . ?
C10A H10B 0.9900 . ?
C10A H10C 0.9900 . ?
C10A H10D 0.9900 . ?
C10A C11A 1.435(5) . ?
C10A C11C 1.524(5) . ?
C11A H11A 0.9800 . ?
C11A H11B 0.9800 . ?
C11A H11C 0.9800 . ?
C11C H11D 0.9800 . ?
C11C H11E 0.9800 . ?
C11C H11F 0.9800 . ?
C12A C13A 1.389(2) . ?
C12A C17A 1.384(2) . ?
C13A H13A 0.9500 . ?
C13A C14A 1.386(2) . ?
C14A H14A 0.9500 . ?
C14A C15A 1.382(3) . ?
C15A H15A 0.9500 . ?
C15A C16A 1.374(3) . ?
C16A H16A 0.9500 . ?
C16A C17A 1.388(2) . ?
C17A H17A 0.9500 . ?
C18A H18A 0.9800 . ?
C18A H18B 0.9800 . ?
C18A H18C 0.9800 . ?
C19A H19A 0.9900 . ?
C19A H19B 0.9900 . ?
C19A C20A 1.511(2) . ?
C20A C21A 1.382(2) . ?
C20A C25A 1.382(2) . ?
C21A H21A 0.9500 . ?
C21A C22A 1.390(3) . ?
C22A H22A 0.9500 . ?
C22A C23A 1.381(3) . ?
C23A H23A 0.9500 . ?
C23A C24A 1.367(3) . ?
C24A H24A 0.9500 . ?
C24A C25A 1.378(2) . ?
C25A H25A 0.9500 . ?
C26A C27A 1.388(2) . ?
C26A C31A 1.384(2) . ?
C27A H27A 0.9500 . ?
C27A C28A 1.380(2) . ?
C28A H28A 0.9500 . ?
C28A C29A 1.372(3) . ?
C29A H29A 0.9500 . ?
C29A C30A 1.371(3) . ?
C30A H30A 0.9500 . ?
C30A C31A 1.385(3) . ?
C31A H31A 0.9500 . ?

loop_
_geom_torsion_atom_site_label_1
_geom_torsion_atom_site_label_2
_geom_torsion_atom_site_label_3
_geom_torsion_atom_site_label_4
_geom_torsion
_geom_torsion_site_symmetry_1
_geom_torsion_site_symmetry_2
_geom_torsion_site_symmetry_3
_geom_torsion_site_symmetry_4
_geom_torsion_publ_flag
O1 C5 C6 C7 -178.11(13) . . . . ?
N1 C1 C2 C3 -147.58(13) . . . . ?
N1 C1 C2 C7 37.61(16) . . . . ?
N1 C1 C9 O2 32.27(16) . . . . ?
N1 C1 C9 O3 -149.98(14) . . . . ?
N1 C1 C12 C13 -146.07(14) . . . . ?
N1 C1 C12 C17 35.19(18) . . . . ?
N1 C8 C26 C27 62.41(19) . . . . ?
N1 C8 C26 C31 -117.83(16) . . . . ?
N2 C8 C26 C27 -119.40(15) . . . . ?
N2 C8 C26 C31 60.36(19) . . . . ?
N2 C19 C20 C21 -58.69(19) . . . . ?
N2 C19 C20 C25 120.57(15) . . . . ?
C1 N1 C8 N2 11.2(2) . . . . ?
C1 N1 C8 C26 -170.73(12) . . . . ?
C1 C2 C3 C4 -172.21(13) . . . . ?
C1 C2 C7 N2 -10.38(18) . . . . ?
C1 C2 C7 C6 172.04(12) . . . . ?
C1 C12 C13 C14 -178.75(14) . . . . ?
C1 C12 C17 C16 179.06(15) . . . . ?
C2 C1 C9 O2 -88.72(14) . . . . ?
C2 C1 C9 O3 89.03(17) . . . . ?
C2 C1 C12 C13 -23.26(19) . . . . ?
C2 C1 C12 C17 158.00(13) . . . . ?
C2 C3 C4 C5 0.3(2) . . . . ?
C3 C2 C7 N2 174.48(13) . . . . ?
C3 C2 C7 C6 -3.1(2) . . . . ?
C3 C4 C5 O1 177.49(13) . . . . ?
C3 C4 C5 C6 -2.6(2) . . . . ?
C4 C5 C6 C7 2.0(2) . . . . ?
C5 C6 C7 N2 -176.62(13) . . . . ?
C5 C6 C7 C2 0.9(2) . . . . ?
C7 N2 C8 N1 19.0(2) . . . . ?
C7 N2 C8 C26 -159.08(12) . . . . ?
C7 N2 C19 C20 -67.86(17) . . . . ?
C7 C2 C3 C4 2.5(2) . . . . ?
C8 N1 C1 C2 -38.07(17) . . . . ?
C8 N1 C1 C9 -157.41(12) . . . . ?
C8 N1 C1 C12 84.73(15) . . . . ?
C8 N2 C7 C2 -18.14(19) . . . . ?
C8 N2 C7 C6 159.43(13) . . . . ?
C8 N2 C19 C20 103.55(15) . . . . ?
C8 C26 C27 C28 178.84(14) . . . . ?
C8 C26 C31 C30 179.14(15) . . . . ?
C9 O2 C10 C11 -85.22(18) . . . . ?
C9 C1 C2 C3 -28.10(18) . . . . ?
C9 C1 C2 C7 157.09(12) . . . . ?
C9 C1 C12 C13 95.82(16) . . . . ?
C9 C1 C12 C17 -82.93(16) . . . . ?
C10 O2 C9 O3 -1.0(2) . . . . ?
C10 O2 C9 C1 176.76(13) . . . . ?
C12 C1 C2 C3 90.85(16) . . . . ?
C12 C1 C2 C7 -83.95(15) . . . . ?
C12 C1 C9 O2 150.57(12) . . . . ?
C12 C1 C9 O3 -31.69(19) . . . . ?
C12 C13 C14 C15 -0.2(3) . . . . ?
C13 C12 C17 C16 0.3(2) . . . . ?
C13 C14 C15 C16 0.2(3) . . . . ?
C14 C15 C16 C17 0.1(3) . . . . ?
C15 C16 C17 C12 -0.3(3) . . . . ?
C17 C12 C13 C14 0.0(2) . . . . ?
C18 O1 C5 C4 -175.29(14) . . . . ?
C18 O1 C5 C6 4.8(2) . . . . ?
C19 N2 C7 C2 153.61(13) . . . . ?
C19 N2 C7 C6 -28.8(2) . . . . ?
C19 N2 C8 N1 -152.64(14) . . . . ?
C19 N2 C8 C26 29.32(19) . . . . ?
C19 C20 C21 C22 178.64(15) . . . . ?
C19 C20 C25 C24 -178.46(15) . . . . ?
C20 C21 C22 C23 -0.2(3) . . . . ?
C21 C20 C25 C24 0.8(2) . . . . ?
C21 C22 C23 C24 0.9(3) . . . . ?
C22 C23 C24 C25 -0.7(3) . . . . ?
C23 C24 C25 C20 -0.2(3) . . . . ?
C25 C20 C21 C22 -0.6(2) . . . . ?
C26 C27 C28 C29 2.1(3) . . . . ?
C27 C26 C31 C30 -1.1(2) . . . . ?
C27 C28 C29 C30 -1.2(3) . . . . ?
C28 C29 C30 C31 -0.9(3) . . . . ?
C29 C30 C31 C26 2.0(3) . . . . ?
C31 C26 C27 C28 -0.9(2) . . . . ?
O1A C5A C6A C7A -178.53(13) . . . . ?
N1A C1A C2A C3A -145.69(14) . . . . ?
N1A C1A C2A C7A 39.85(17) . . . . ?
N1A C1A C9A O2A 44.20(16) . . . . ?
N1A C1A C9A O3A -138.70(16) . . . . ?
N1A C1A C12A C13A 36.90(18) . . . . ?
N1A C1A C12A C17A -143.48(14) . . . . ?
N1A C8A C26A C27A -123.26(16) . . . . ?
N1A C8A C26A C31A 56.0(2) . . . . ?
N2A C8A C26A C27A 53.7(2) . . . . ?
N2A C8A C26A C31A -127.01(16) . . . . ?
N2A C19A C20A C21A -59.18(19) . . . . ?
N2A C19A C20A C25A 121.17(15) . . . . ?
C1A N1A C8A N2A 10.5(2) . . . . ?
C1A N1A C8A C26A -172.75(12) . . . . ?
C1A C2A C3A C4A -171.69(14) . . . . ?
C1A C2A C7A N2A -10.84(18) . . . . ?
C1A C2A C7A C6A 171.59(13) . . . . ?
C1A C12A C13A C14A 179.71(15) . . . . ?
C1A C12A C17A C16A -179.49(15) . . . . ?
C2A C1A C9A O2A -76.21(15) . . . . ?
C2A C1A C9A O3A 100.89(18) . . . . ?
C2A C1A C12A C13A 159.42(14) . . . . ?
C2A C1A C12A C17A -20.96(19) . . . . ?
C2A C3A C4A C5A 0.1(2) . . . . ?
C3A C2A C7A N2A 174.33(13) . . . . ?
C3A C2A C7A C6A -3.2(2) . . . . ?
C3A C4A C5A O1A 177.91(13) . . . . ?
C3A C4A C5A C6A -2.4(2) . . . . ?
C4A C5A C6A C7A 1.8(2) . . . . ?
C5A C6A C7A N2A -176.42(13) . . . . ?
C5A C6A C7A C2A 1.1(2) . . . . ?
C7A N2A C8A N1A 21.5(2) . . . . ?
C7A N2A C8A C26A -155.30(13) . . . . ?
C7A N2A C19A C20A -67.63(17) . . . . ?
C7A C2A C3A C4A 2.7(2) . . . . ?
C8A N1A C1A C2A -39.73(17) . . . . ?
C8A N1A C1A C9A -159.09(12) . . . . ?
C8A N1A C1A C12A 82.93(15) . . . . ?
C8A N2A C7A C2A -19.98(19) . . . . ?
C8A N2A C7A C6A 157.58(13) . . . . ?
C8A N2A C19A C20A 106.94(15) . . . . ?
C8A C26A C27A C28A 178.63(15) . . . . ?
C8A C26A C31A C30A -179.57(17) . . . . ?
C9A O2A C10A C11A -100.5(3) . . . . ?
C9A O2A C10A C11C -156.0(3) . . . . ?
C9A C1A C2A C3A -27.24(19) . . . . ?
C9A C1A C2A C7A 158.29(12) . . . . ?
C9A C1A C12A C13A -80.35(17) . . . . ?
C9A C1A C12A C17A 99.28(16) . . . . ?
C10A O2A C9A O3A 0.1(2) . . . . ?
C10A O2A C9A C1A 177.17(14) . . . . ?
C12A C1A C2A C3A 92.78(17) . . . . ?
C12A C1A C2A C7A -81.69(15) . . . . ?
C12A C1A C9A O2A 162.38(13) . . . . ?
C12A C1A C9A O3A -20.5(2) . . . . ?
C12A C13A C14A C15A -0.1(3) . . . . ?
C13A C12A C17A C16A 0.1(2) . . . . ?
C13A C14A C15A C16A 0.0(3) . . . . ?
C14A C15A C16A C17A 0.3(3) . . . . ?
C15A C16A C17A C12A -0.3(3) . . . . ?
C17A C12A C13A C14A 0.1(2) . . . . ?
C18A O1A C5A C4A -177.96(13) . . . . ?
C18A O1A C5A C6A 2.3(2) . . . . ?
C19A N2A C7A C2A 154.83(13) . . . . ?
C19A N2A C7A C6A -27.6(2) . . . . ?
C19A N2A C8A N1A -153.28(14) . . . . ?
C19A N2A C8A C26A 29.96(19) . . . . ?
C19A C20A C21A C22A 179.52(16) . . . . ?
C19A C20A C25A C24A -179.64(15) . . . . ?
C20A C21A C22A C23A 0.3(3) . . . . ?
C21A C20A C25A C24A 0.7(3) . . . . ?
C21A C22A C23A C24A 0.4(3) . . . . ?
C22A C23A C24A C25A -0.5(3) . . . . ?
C23A C24A C25A C20A 0.0(3) . . . . ?
C25A C20A C21A C22A -0.8(3) . . . . ?
C26A C27A C28A C29A 0.8(3) . . . . ?
C27A C26A C31A C30A -0.3(3) . . . . ?
C27A C28A C29A C30A -0.1(3) . . . . ?
C28A C29A C30A C31A -0.9(3) . . . . ?
C29A C30A C31A C26A 1.0(3) . . . . ?
C31A C26A C27A C28A -0.7(2) . . . . ?
